data_2003853
loop_
_publ_author_name
'Kivek\"as, R.'
'Sillanp\"a\"a, R.'
'Teixidor, F.'
'Vi\~nas, C.'
'Nu\~nez, R.'
'Abad, M.'

_publ_section_title
;
 1-Diisopropylphosphino-2-methyl-1,2-dicarba-<i>closo</i>-dodecaborane(12),
 (1), and
 1,2-Bis(diisopropylphosphino)-1,2-dicarba-<i>closo</i>-dodecaborane(12),
 (2), at 193 K
;
_journal_issue 9
_journal_name_full 'Acta Crystallographica Section C'
_journal_page_first 1864
_journal_page_last 1868
_journal_paper_doi 10.1107/S0108270195002629
_journal_volume 51
_journal_year 1995
_chemical_formula_sum 'C9 H27 B10 P'
_chemical_formula_weight 274.39
_space_group_IT_number 61
_symmetry_cell_setting orthorhombic
_symmetry_space_group_name_Hall '-P 2ac 2ab'
_symmetry_space_group_name_H-M 'P b c a'
_atom_type_scat_source IntTabIV
_cell_angle_alpha 90
_cell_angle_beta 90
_cell_angle_gamma 90
_cell_formula_units_Z 8
_cell_length_a 18.278(12)
_cell_length_b 13.866(7)
_cell_length_c 13.520(5)
_cell_measurement_reflns_used 25
_cell_measurement_temperature 193
_cell_measurement_theta_max 15.9
_cell_measurement_theta_min 10.0
_cell_volume 3427(3)
_computing_cell_refinement 'TEXSAN (Molecular Structure Corporation, 1993)'
_computing_data_collection
;MSC/AFC Diffractometer Control Software (Molecular Structure Corporation,
 1993)
;
_computing_molecular_graphics 'ORTEPII (Johnson, 1976) from XTAL3.2'
_computing_structure_refinement 'XTAL3.2 (Hall, Flack & Stewart, 1992)'
_computing_structure_solution 'SHELXS86 (Sheldrick, 1985)'
_diffrn_measurement_device 'Rigaku AFC-7S'
_diffrn_measurement_method '\w/2\q scans'
_diffrn_radiation_type MoK\a
_diffrn_radiation_wavelength 0.71073
_diffrn_reflns_limit_h_max 23
_diffrn_reflns_limit_h_min 0
_diffrn_reflns_limit_k_max 18
_diffrn_reflns_limit_k_min 0
_diffrn_reflns_limit_l_max 17
_diffrn_reflns_limit_l_min 0
_diffrn_reflns_number 4396
_diffrn_reflns_theta_max 27.5
_diffrn_standards_decay_% 0.2
_diffrn_standards_interval_count 150
_diffrn_standards_number 3
_exptl_absorpt_coefficient_mu 0.14
_exptl_absorpt_correction_T_max 1.000
_exptl_absorpt_correction_T_min 0.935
_exptl_absorpt_correction_type 'empirical, \y scans'
_exptl_crystal_colour colourless
_exptl_crystal_density_diffrn 1.064
_exptl_crystal_description plate
_exptl_crystal_size_max 0.35
_exptl_crystal_size_mid 0.30
_exptl_crystal_size_min 0.15
_refine_diff_density_max 0.5
_refine_diff_density_min -0.6
_refine_ls_extinction_method none
_refine_ls_goodness_of_fit_obs 1.442
_refine_ls_hydrogen_treatment noref
_refine_ls_number_parameters 182
_refine_ls_number_reflns 1372
_refine_ls_R_factor_obs 0.095
_refine_ls_shift/esd_max 0.046
_refine_ls_structure_factor_coef F
_refine_ls_weighting_details 'w = 1/\s^2^(F)'
_refine_ls_weighting_scheme calc
_refine_ls_wR_factor_obs 0.082
_reflns_number_observed 1372
_reflns_number_total 4396
_reflns_observed_criterion F>4\s(F)
_cod_data_source_file ab1246.cif
_cod_data_source_block 1
_cod_depositor_comments
;
The following automatic conversions were performed:

'_refine_ls_weighting_scheme' value 'w = 1/\s^2^(F)' was changed to
'calc'. New tag '_refine_ls_weighting_details' was created. The value
of the new tag was set to 'w = 1/\s^2^(F)'.

Automatic conversion script
Id: cif_fix_values 3143 2015-03-26 13:38:13Z robertas 
;
_cod_database_code 2003853

loop_
_symmetry_equiv_pos_as_xyz
x,y,z
1/2+x,y,1/2-z
x,1/2-y,1/2+z
1/2-x,1/2+y,z
-x,-y,-z
1/2-x,-y,1/2+z
-x,1/2+y,1/2-z
1/2+x,1/2-y,-z

loop_
_atom_site_label
_atom_site_fract_x
_atom_site_fract_y
_atom_site_fract_z
_atom_site_U_iso_or_equiv
P 0.8564(1) 0.6286(2) 0.3454(1) 0.0243(5)
C(1) 0.7789(3) 0.6203(5) 0.4360(5) 0.020(2)
C(2) 0.6935(3) 0.6038(5) 0.3834(5) 0.020(2)
B(3) 0.7343(4) 0.5095(7) 0.4439(6) 0.026(3)
B(4) 0.7796(5) 0.5616(8) 0.5480(6) 0.034(3)
B(5) 0.7680(5) 0.6876(7) 0.5395(6) 0.027(3)
B(6) 0.7150(4) 0.7126(6) 0.4321(6) 0.023(3)
B(7) 0.6398(5) 0.5348(7) 0.4572(6) 0.034(3)
B(8) 0.6934(5) 0.5068(8) 0.5633(7) 0.034(3)
B(9) 0.7127(5) 0.6195(8) 0.6207(6) 0.038(3)
B(10) 0.6738(5) 0.7148(7) 0.5495(6) 0.031(3)
B(11) 0.6281(4) 0.6606(7) 0.4487(7) 0.031(3)
B(12) 0.6272(5) 0.6019(7) 0.5651(7) 0.037(4)
C(13) 0.6873(4) 0.5965(6) 0.2721(5) 0.033(3)
C(14) 0.8932(3) 0.7514(6) 0.3758(5) 0.028(2)
C(15) 0.9472(4) 0.7605(6) 0.4609(6) 0.042(3)
C(16) 0.9239(4) 0.7963(6) 0.2814(6) 0.042(3)
C(17) 0.9287(4) 0.5460(6) 0.3930(5) 0.031(3)
C(18) 0.9070(4) 0.4387(6) 0.3899(6) 0.041(3)
C(19) 0.9955(4) 0.5605(6) 0.3258(7) 0.053(3)
H(3) 0.7545 0.4443 0.4066 0.026
H(4) 0.8298 0.5311 0.5801 0.034
H(5) 0.8107 0.7369 0.5665 0.027
H(6) 0.7233 0.7784 0.3881 0.023
H(7) 0.5971 0.4870 0.4274 0.034
H(8) 0.6860 0.4395 0.6051 0.034
H(9) 0.7184 0.6255 0.7014 0.038
H(10) 0.6540 0.7819 0.5836 0.031
H(11) 0.5784 0.6901 0.4142 0.031
H(12) 0.5769 0.5965 0.6094 0.037
H(13A) 0.7067 0.6545 0.2454 0.033
H(13B) 0.7168 0.5436 0.2520 0.033
H(13C) 0.6404 0.5874 0.2432 0.033
H(14) 0.8520 0.7895 0.3936 0.028
H(15A) 0.9236 0.7369 0.5186 0.042
H(15B) 0.9789 0.7206 0.4457 0.042
H(15C) 0.9659 0.8227 0.4763 0.042
H(16A) 0.9621 0.7569 0.2561 0.042
H(16B) 0.8861 0.8017 0.2334 0.042
H(16C) 0.9425 0.8584 0.2968 0.042
H(17) 0.9410 0.5636 0.4588 0.031
H(18A) 0.8643 0.4303 0.4290 0.041
H(18B) 0.8967 0.4217 0.3233 0.041
H(18C) 0.94339 0.3966 0.4142 0.041
H(19A) 0.9836 0.5446 0.2594 0.053
H(19B) 1.0118 0.6255 0.3289 0.053
H(19C) 1.0324 0.5183 0.3501 0.053

loop_
_geom_angle_atom_site_label_1
_geom_angle_atom_site_label_2
_geom_angle_atom_site_label_3
_geom_angle
_geom_angle_publ_flag
C(1) P C(14) 100.6(3) yes
C(1) P C(17) 105.8(3) yes
C(14) P C(17) 103.2(3) yes
P C(1) C(2) 114.9(4) yes
P C(1) B(3) 116.6(5) yes
P C(1) B(4) 126.8(5) yes
P C(1) B(5) 126.5(5) yes
P C(1) B(6) 116.4(5) yes
C(1) C(2) C(13) 119.0(5) yes
B(3) C(2) C(13) 117.2(6) yes
B(6) C(2) C(13) 117.7(6) yes
B(7) C(2) C(13) 120.3(6) yes
B(11) C(2) C(13) 120.0(6) yes
P C(14) C(15) 118.3(6) yes
P C(14) C(16) 108.5(5) yes
C(15) C(14) C(16) 111.1(6) yes
P C(17) C(18) 113.8(5) yes
P C(17) C(19) 106.3(5) yes
C(18) C(17) C(19) 108.3(6) yes

loop_
_geom_bond_atom_site_label_1
_geom_bond_atom_site_label_2
_geom_bond_distance
_geom_bond_publ_flag
P C(1) 1.876(6) yes
P C(14) 1.876(8) yes
P C(17) 1.863(7) yes
C(1) C(2) 1.731(9) yes
C(1) B(3) 1.740(10) yes
C(1) B(4) 1.720(10) yes
C(1) B(6) 1.730(10) yes
C(2) C(13) 1.512(9) yes
C(2) B(5) 1.705(8) yes
C(14) C(15) 1.520(10) yes
C(14) C(16) 1.530(10) yes
C(17) C(19) 1.530(10) yes
C(1) B(5) 1.690(10) no
C(2) B(3) 1.710(10) no
C(2) B(6) 1.690(10) no
C(2) B(7) 1.700(10) no
C(2) B(11) 1.680(10) no
B(3) B(4) 1.790(10) no
B(3) B(7) 1.770(10) no
B(3) B(8) 1.780(10) no
B(3) H(3) 1.100(9) no
B(4) B(5) 1.760(10) no
B(4) B(8) 1.760(10) no
B(4) B(9) 1.760(10) no
B(4) H(4) 1.100(9) no
B(5) B(6) 1.780(10) no
B(5) B(9) 1.770(10) no
B(5) B(10) 1.770(10) no
B(5) H(5) 1.100(9) no
B(6) B(10) 1.760(10) no
B(6) B(11) 1.760(10) no
B(6) H(6) 1.100(8) no
B(7) B(8) 1.780(10) no
B(7) B(11) 1.760(10) no
B(7) B(12) 1.750(10) no
B(7) H(7) 1.100(9) no

loop_
_geom_torsion_atom_site_label_1
_geom_torsion_atom_site_label_2
_geom_torsion_atom_site_label_3
_geom_torsion_atom_site_label_4
_geom_torsion
_geom_torsion_publ_flag
C(14) P C(1) C(2) 120.8(5) yes
P C(1) C(2) C(13) 0.5(8) yes
C(17) P C(1) C(2) -132.1(5) yes
